data_7039744
loop_
_publ_author_name
'Chong, Bowie S. K.'
'Moore, Evan G.'

_publ_section_title
;
 Structure and efficient luminescence upconversion of Ln(iii) aromatic
 N-oxide coordination polymers.
;
_journal_issue 30
_journal_name_full 'Dalton transactions (Cambridge, England : 2003)'
_journal_page_first 12200
_journal_page_last 12205
_journal_paper_doi 10.1039/c6dt01828a
_journal_volume 45
_journal_year 2016
_chemical_formula_moiety '0.25(C120 H112 Er0.8 N24 O32 Yb3.2), 3(C F3 O3 S)'
_chemical_formula_sum 'C33 H28 Er0.2 F9 N6 O17 S3 Yb0.8'
_chemical_formula_weight 1219.68
_space_group_crystal_system orthorhombic
_space_group_IT_number 54
_space_group_name_Hall '-P 2a 2ac'
_space_group_name_H-M_alt 'P c c a'
_symmetry_space_group_name_Hall '-P 2a 2ac'
_symmetry_space_group_name_H-M 'P c c a'
_atom_sites_solution_hydrogens mixed
_audit_creation_date 2016-02-10
_audit_creation_method
;
Olex2 1.2
(compiled 2015.09.30 svn.r3233 for OlexSys, GUI svn.r5103)
;
_audit_update_record
;
2016-05-09 deposited with the CCDC.
2016-06-22 downloaded from the CCDC.
;
_cell_angle_alpha 90
_cell_angle_beta 90
_cell_angle_gamma 90
_cell_formula_units_Z 4
_cell_length_a 16.7519(3)
_cell_length_b 13.8277(5)
_cell_length_c 20.0855(5)
_cell_measurement_reflns_used 3648
_cell_measurement_temperature 190(2)
_cell_measurement_theta_max 28.5100
_cell_measurement_theta_min 3.7720
_cell_volume 4652.6(2)
_computing_cell_refinement
;
CrysAlisPro, Agilent Technologies,
Version 1.171.37.35 (release 13-08-2014 CrysAlis171 .NET)
(compiled Aug 13 2014,18:06:01)
;
_computing_data_collection
;
CrysAlisPro, Agilent Technologies,
Version 1.171.37.35 (release 13-08-2014 CrysAlis171 .NET)
(compiled Aug 13 2014,18:06:01)
;
_computing_data_reduction
;
CrysAlisPro, Agilent Technologies,
Version 1.171.37.35 (release 13-08-2014 CrysAlis171 .NET)
(compiled Aug 13 2014,18:06:01)
;
_computing_molecular_graphics 'Olex2 (Dolomanov et al., 2009)'
_computing_publication_material 'Olex2 (Dolomanov et al., 2009)'
_computing_structure_refinement 'ShelXL (Sheldrick, 2015)'
_computing_structure_solution 'SIR2004 (Burla et al., 2007)'
_diffrn_ambient_temperature 190.15
_diffrn_detector 'CCD plate'
_diffrn_detector_area_resol_mean 16.0696
_diffrn_detector_type Sapphire3
_diffrn_measured_fraction_theta_full 0.997
_diffrn_measured_fraction_theta_max 0.877
_diffrn_measurement_details
;
  1 omega  -77.00  -49.00   1.0000   10.0000
omega____ theta____ kappa____ phi______ frames
    -      -18.5812 -178.0000  -30.0000 28

  2 omega  -74.00  -38.00   1.0000   10.0000
omega____ theta____ kappa____ phi______ frames
    -      -18.5812 -178.0000  150.0000 36

  3 omega  -58.00   54.00   1.0000   10.0000
omega____ theta____ kappa____ phi______ frames
    -      -18.5812   19.0000  -30.0000 112
;
_diffrn_measurement_device 'four-circle diffractometer'
_diffrn_measurement_device_type 'Xcalibur, Sapphire3, Gemini ultra'
_diffrn_measurement_method '\w scans'
_diffrn_orient_matrix_UB_11 -0.0294228000
_diffrn_orient_matrix_UB_12 0.0327093000
_diffrn_orient_matrix_UB_13 -0.0117867000
_diffrn_orient_matrix_UB_21 0.0287562000
_diffrn_orient_matrix_UB_22 0.0219594000
_diffrn_orient_matrix_UB_23 -0.0210307000
_diffrn_orient_matrix_UB_31 -0.0100398000
_diffrn_orient_matrix_UB_32 -0.0328621000
_diffrn_orient_matrix_UB_33 -0.0257886000
_diffrn_radiation_monochromator graphite
_diffrn_radiation_probe x-ray
_diffrn_radiation_type MoK\a
_diffrn_radiation_wavelength 0.71073
_diffrn_reflns_av_unetI/netI 0.0618
_diffrn_reflns_Laue_measured_fraction_full 0.997
_diffrn_reflns_Laue_measured_fraction_max 0.877
_diffrn_reflns_limit_h_max 16
_diffrn_reflns_limit_h_min -21
_diffrn_reflns_limit_k_max 11
_diffrn_reflns_limit_k_min -18
_diffrn_reflns_limit_l_max 23
_diffrn_reflns_limit_l_min -25
_diffrn_reflns_number 15503
_diffrn_reflns_point_group_measured_fraction_full 0.997
_diffrn_reflns_point_group_measured_fraction_max 0.877
_diffrn_reflns_theta_full 25.000
_diffrn_reflns_theta_max 29.170
_diffrn_reflns_theta_min 3.493
_diffrn_source 'Enhance (Mo) X-ray Source'
_exptl_absorpt_coefficient_mu 2.214
_exptl_absorpt_correction_T_max 1.00000
_exptl_absorpt_correction_T_min 0.76520
_exptl_absorpt_correction_type multi-scan
_exptl_absorpt_process_details
;
CrysAlisPro, Agilent Technologies,
Version 1.171.37.35 (release 13-08-2014 CrysAlis171 .NET)
(compiled Aug 13 2014,18:06:01)
Empirical absorption correction using spherical harmonics,
 implemented in SCALE3 ABSPACK scaling algorithm.
;
_exptl_crystal_colour yellow
_exptl_crystal_colour_primary yellow
_exptl_crystal_density_diffrn 1.741
_exptl_crystal_description block
_exptl_crystal_F_000 2410
_exptl_crystal_size_max 0.3
_exptl_crystal_size_mid 0.3
_exptl_crystal_size_min 0.3
_refine_diff_density_max 1.710
_refine_diff_density_min -0.991
_refine_diff_density_rms 0.160
_refine_ls_extinction_method none
_refine_ls_goodness_of_fit_ref 1.022
_refine_ls_hydrogen_treatment constr
_refine_ls_matrix_type full
_refine_ls_number_parameters 340
_refine_ls_number_reflns 15503
_refine_ls_number_restraints 57
_refine_ls_restrained_S_all 1.056
_refine_ls_R_factor_all 0.0760
_refine_ls_R_factor_gt 0.0483
_refine_ls_shift/su_max 0.000
_refine_ls_shift/su_mean 0.000
_refine_ls_structure_factor_coef Fsqd
_refine_ls_weighting_details 'w=1/[\s^2^(Fo^2^)+(0.0551P)^2^+5.1955P] where P=(Fo^2^+2Fc^2^)/3'
_refine_ls_weighting_scheme calc
_refine_ls_wR_factor_gt 0.1172
_refine_ls_wR_factor_ref 0.1334
_reflns_Friedel_coverage 0.000
_reflns_number_gt 10758
_reflns_number_total 15503
_reflns_threshold_expression 'I > 2\s(I)'
_cod_data_source_file c6dt01828a2.cif
_cod_data_source_block bc8_f
_cod_depositor_comments 'Adding full bibliography for 7039742--7039746.cif.'
_cod_original_formula_sum 'C33 H28 Er0.20 F9 N6 O17 S3 Yb0.80'
_cod_database_code 7039744
_chemical_oxdiff_formula 'Er Yb C10 N2 H10 O11 F9 S3'
_shelx_space_group_comment
;
The symmetry employed for this shelxl refinement is uniquely defined
by the following loop, which should always be used as a source of
symmetry information in preference to the above space-group names.
They are only intended as comments.
;
_reflns_odcompleteness_completeness 99.58
_reflns_odcompleteness_iscentric 1
_reflns_odcompleteness_theta 26.32
_olex2_refinement_description
;
1. Fixed Uiso
 At 1.2 times of:
  All C(H) groups
 At 1.5 times of:
  All O(H,H) groups
2. Shared sites
{Yb1, Er1}
3. Uiso/Uaniso restraints and constraints
Uanis(Yb1) = Uanis(Er1)
4. Same fragment restrains
{S1, O1S, O2S, O3S, C1S, F1, F2, F3} sigma for 1-2: 0.05, 1-3: 0.05
as
{S2, O4S, O5S, O6S, C2S, F4, F5, F6}
{S1, O1S, O2S, O3S, C1S, F1, F2, F3} sigma for 1-2: 0.05, 1-3: 0.05
as
{S2B, O4SB, O5SB, O6SB, C2SB, F4B, F5B, F6B}
5. Others
 Sof(S2B)=Sof(O4SB)=Sof(O5SB)=Sof(O6SB)=Sof(C2SB)=Sof(F4B)=Sof(F5B)=Sof(F6B)=
 0.5*(1-FVAR(2))
 Sof(S2)=Sof(O4S)=Sof(O5S)=Sof(O6S)=Sof(C2S)=Sof(F4)=Sof(F5)=Sof(F6)=0.5*FVAR(2)
 Fixed Sof: Yb1(0.4) Er1(0.1)
6.a Rotating group:
 O4W(H4WA,H4WB)
6.b Aromatic/amide H refined with riding coordinates:
 C1(H1), C2(H2), C4(H4), C5(H5), C6(H6), C7(H7), C9(H9), C10(H10), C11(H11),
 C12(H12), C14(H14), C15(H15)
;
_shelx_shelxl_version_number 2014/7
_olex2_submission_special_instructions 'No special instructions were received'

loop_
_space_group_symop_operation_xyz
'x, y, z'
'-x+1/2, -y, z'
'x+1/2, -y, -z+1/2'
'-x, y, -z+1/2'
'-x, -y, -z'
'x-1/2, y, -z'
'-x-1/2, y, z-1/2'
'x, -y, z-1/2'

loop_
_atom_site_label
_atom_site_type_symbol
_atom_site_fract_x
_atom_site_fract_y
_atom_site_fract_z
_atom_site_U_iso_or_equiv
_atom_site_adp_type
_atom_site_occupancy
_atom_site_site_symmetry_order
_atom_site_calc_flag
_atom_site_refinement_flags_posn
_atom_site_refinement_flags_adp
_atom_site_refinement_flags_occupancy
_atom_site_disorder_assembly
_atom_site_disorder_group
Yb1 Yb 0.5000 0.65590(3) 0.7500 0.01729(12) Uani 0.8 2 d S T P A 3
Er1 Er 0.5000 0.65590(3) 0.7500 0.01729(12) Uani 0.2 2 d S T P A 4
O4W O 0.5791(2) 0.5156(3) 0.7216(2) 0.0248(9) Uani 1 1 d . . . . .
H4WA H 0.5990 0.4842 0.7629 0.037 Uiso 1 1 d GR . . A .
H4WB H 0.6261 0.5361 0.6950 0.037 Uiso 1 1 d GR . . . .
O1 O 0.5315(3) 0.5893(3) 0.85080(19) 0.0276(10) Uani 1 1 d . . . . .
O2 O 0.6272(2) 0.7054(3) 0.73096(19) 0.0234(9) Uani 1 1 d . . . . .
O3 O 0.5224(2) 0.7860(3) 0.8232(2) 0.0259(10) Uani 1 1 d . . . . .
N1 N 0.5792(3) 0.6094(4) 0.9019(2) 0.0235(11) Uani 1 1 d . . . . .
N2 N 0.6729(3) 0.6889(4) 0.6778(2) 0.0232(11) Uani 1 1 d . . . . .
N3 N 0.5824(3) 0.8493(4) 0.8253(2) 0.0243(11) Uani 1 1 d . . . . .
C1 C 0.5472(4) 0.6188(6) 0.9623(3) 0.0346(17) Uani 1 1 d . . . . .
H1 H 0.4911 0.6143 0.9680 0.041 Uiso 1 1 calc R . . . .
C2 C 0.5960(4) 0.6351(6) 1.0167(3) 0.0401(19) Uani 1 1 d . . . . .
H2 H 0.5727 0.6421 1.0596 0.048 Uiso 1 1 calc R . . . .
C3 C 0.6781(4) 0.6413(5) 1.0100(3) 0.0283(15) Uani 1 1 d . . . . .
C4 C 0.7090(4) 0.6309(5) 0.9460(3) 0.0308(16) Uani 1 1 d . . . . .
H4 H 0.7651 0.6341 0.9392 0.037 Uiso 1 1 calc R . . . .
C5 C 0.6588(4) 0.6160(5) 0.8924(3) 0.0319(16) Uani 1 1 d . . . . .
H5 H 0.6803 0.6104 0.8488 0.038 Uiso 1 1 calc R . . . .
C6 C 0.6471(4) 0.7137(6) 0.6168(3) 0.0345(17) Uani 1 1 d . . . . .
H6 H 0.5959 0.7422 0.6115 0.041 Uiso 1 1 calc R . . . .
C7 C 0.6948(4) 0.6979(6) 0.5621(3) 0.0358(17) Uani 1 1 d . . . . .
H7 H 0.6758 0.7156 0.5192 0.043 Uiso 1 1 calc R . . . .
C8 C 0.7692(4) 0.6571(5) 0.5683(3) 0.0291(15) Uani 1 1 d . . . . .
C9 C 0.7941(4) 0.6349(7) 0.6322(3) 0.055(3) Uani 1 1 d . . . . .
H9 H 0.8459 0.6087 0.6392 0.066 Uiso 1 1 calc R . . . .
C10 C 0.7447(4) 0.6504(7) 0.6856(3) 0.051(2) Uani 1 1 d . . . . .
H10 H 0.7622 0.6332 0.7289 0.062 Uiso 1 1 calc R . . . .
C11 C 0.6053(4) 0.8970(5) 0.7702(3) 0.0275(14) Uani 1 1 d . . . . .
H11 H 0.5764 0.8887 0.7299 0.033 Uiso 1 1 calc R . . . .
C12 C 0.6697(4) 0.9574(5) 0.7718(3) 0.0279(14) Uani 1 1 d . . . . .
H12 H 0.6849 0.9912 0.7327 0.033 Uiso 1 1 calc R . . . .
C13 C 0.7134(3) 0.9701(4) 0.8301(3) 0.0222(13) Uani 1 1 d . . . . .
C14 C 0.6860(4) 0.9229(5) 0.8873(3) 0.0266(14) Uani 1 1 d . . . . .
H14 H 0.7125 0.9324 0.9286 0.032 Uiso 1 1 calc R . . . .
C15 C 0.6208(4) 0.8630(5) 0.8838(3) 0.0268(14) Uani 1 1 d . . . . .
H15 H 0.6025 0.8309 0.9227 0.032 Uiso 1 1 calc R . . . .
S1 S 0.58260(10) 0.34939(13) 0.85889(8) 0.0321(4) Uani 1 1 d D . . . .
O1S O 0.5925(3) 0.3528(5) 0.9292(2) 0.071(2) Uani 1 1 d D . . . .
O2S O 0.5020(2) 0.3635(3) 0.8363(2) 0.0336(11) Uani 1 1 d D . . . .
O3S O 0.6429(3) 0.4019(4) 0.8227(2) 0.0378(12) Uani 1 1 d D . . . .
C1S C 0.6039(6) 0.2250(8) 0.8366(8) 0.092(4) Uani 1 1 d D . . . .
F1 F 0.5554(5) 0.1659(5) 0.8638(6) 0.180(5) Uani 1 1 d D . . . .
F2 F 0.6770(4) 0.2041(5) 0.8558(5) 0.173(4) Uani 1 1 d D . . . .
F3 F 0.5985(5) 0.2127(6) 0.7727(6) 0.151(4) Uani 1 1 d D . . . .
S2 S 0.7136(9) 0.9560(13) 1.0862(8) 0.125(6) Uiso 0.289(7) 1 d D . . B 1
O4S O 0.7094(16) 0.8943(18) 1.1422(11) 0.078(7) Uiso 0.289(7) 1 d D . . B 1
O5S O 0.7612(12) 0.9300(15) 1.0352(9) 0.052(5) Uiso 0.289(7) 1 d D . . B 1
O6S O 0.721(3) 1.068(3) 1.121(2) 0.148(19) Uiso 0.289(7) 1 d D . . B 1
C2S C 0.604(2) 0.981(4) 1.071(3) 0.17(3) Uiso 0.289(7) 1 d D . . B 1
F4 F 0.5742(12) 1.0402(16) 1.1078(10) 0.075(6) Uiso 0.289(7) 1 d D . . B 1
F5 F 0.5821(12) 0.9052(14) 1.0437(9) 0.072(6) Uiso 0.289(7) 1 d D . . B 1
F6 F 0.599(2) 1.060(2) 1.0260(15) 0.161(13) Uiso 0.289(7) 1 d D . . B 1
S2B S 0.7016(9) 1.0219(12) 1.0665(7) 0.079(5) Uiso 0.211(7) 1 d D . . B 2
O4SB O 0.7500 1.0000 1.028(2) 0.182(19) Uiso 0.422(15) 2 d DS T P B 2
O5SB O 0.6643(17) 1.0778(19) 1.0153(13) 0.060(8) Uiso 0.211(7) 1 d D . . B 2
O6SB O 0.748(2) 1.049(2) 1.1274(15) 0.059(10) Uiso 0.211(7) 1 d D . . B 2
C2SB C 0.627(3) 0.930(4) 1.090(3) 0.17(4) Uiso 0.211(7) 1 d D . . B 2
F4B F 0.6262(14) 0.8655(15) 1.0491(10) 0.050(6) Uiso 0.211(7) 1 d D . . B 2
F5B F 0.639(2) 0.876(2) 1.1392(14) 0.099(11) Uiso 0.211(7) 1 d D . . B 2
F6B F 0.5625(12) 0.9871(18) 1.1193(11) 0.051(6) Uiso 0.211(7) 1 d D . . B 2

loop_
_atom_site_aniso_label
_atom_site_aniso_U_11
_atom_site_aniso_U_22
_atom_site_aniso_U_33
_atom_site_aniso_U_23
_atom_site_aniso_U_13
_atom_site_aniso_U_12
Yb1 0.01125(16) 0.0280(2) 0.01259(19) 0.000 0.00011(14) 0.000
Er1 0.01125(16) 0.0280(2) 0.01259(19) 0.000 0.00011(14) 0.000
O4W 0.018(2) 0.036(2) 0.021(2) 0.001(2) 0.0018(17) 0.0007(19)
O1 0.032(2) 0.035(3) 0.017(2) -0.002(2) -0.0106(18) -0.004(2)
O2 0.016(2) 0.038(2) 0.0154(19) -0.003(2) 0.0072(15) -0.0022(19)
O3 0.022(2) 0.031(2) 0.024(2) -0.006(2) 0.0037(17) -0.0087(19)
N1 0.025(3) 0.029(3) 0.016(2) 0.001(2) -0.005(2) -0.002(2)
N2 0.014(2) 0.037(3) 0.018(3) 0.000(3) 0.004(2) 0.001(2)
N3 0.019(2) 0.029(3) 0.024(3) -0.003(3) 0.002(2) -0.003(2)
C1 0.018(3) 0.063(5) 0.023(3) -0.001(4) -0.003(3) -0.005(3)
C2 0.024(3) 0.082(6) 0.014(3) -0.007(4) -0.001(3) -0.005(4)
C3 0.022(3) 0.045(4) 0.018(3) 0.004(3) -0.004(2) -0.002(3)
C4 0.019(3) 0.047(4) 0.026(3) -0.003(3) -0.002(3) -0.003(3)
C5 0.031(4) 0.049(4) 0.016(3) -0.003(3) 0.002(3) 0.001(3)
C6 0.022(3) 0.061(5) 0.021(3) 0.000(4) -0.001(3) 0.007(3)
C7 0.025(3) 0.063(5) 0.020(3) 0.004(4) 0.001(3) 0.008(4)
C8 0.020(3) 0.047(4) 0.021(3) -0.002(3) 0.003(3) 0.005(3)
C9 0.028(4) 0.112(8) 0.026(4) 0.013(5) 0.008(3) 0.034(5)
C10 0.023(4) 0.110(7) 0.021(3) 0.011(4) 0.006(3) 0.027(4)
C11 0.024(3) 0.035(4) 0.023(3) 0.001(3) -0.001(3) -0.001(3)
C12 0.028(3) 0.031(3) 0.026(3) 0.004(3) -0.002(3) -0.005(3)
C13 0.022(3) 0.018(3) 0.027(3) 0.002(3) 0.000(2) -0.002(3)
C14 0.028(3) 0.032(4) 0.019(3) 0.000(3) 0.000(3) -0.004(3)
C15 0.029(3) 0.033(4) 0.019(3) -0.001(3) 0.003(3) -0.006(3)
S1 0.0236(8) 0.0432(10) 0.0294(9) 0.0069(9) -0.0039(7) 0.0053(8)
O1S 0.032(3) 0.149(6) 0.031(3) 0.023(4) -0.007(2) -0.001(4)
O2S 0.025(2) 0.042(3) 0.035(3) 0.006(2) -0.0060(19) 0.008(2)
O3S 0.028(2) 0.051(3) 0.034(3) 0.008(3) 0.000(2) 0.006(2)
C1S 0.052(6) 0.050(6) 0.172(13) 0.013(9) -0.018(8) 0.012(5)
F1 0.120(7) 0.057(4) 0.364(16) 0.068(6) -0.007(8) -0.015(4)
F2 0.083(5) 0.076(4) 0.359(13) -0.017(6) -0.072(7) 0.051(4)
F3 0.132(7) 0.117(6) 0.204(8) -0.111(7) -0.016(7) 0.031(6)

loop_
_atom_type_symbol
_atom_type_description
_atom_type_scat_dispersion_real
_atom_type_scat_dispersion_imag
_atom_type_scat_source
C C 0.0033 0.0016 'International Tables Vol C Tables 4.2.6.8 and 6.1.1.4'
H H 0.0000 0.0000 'International Tables Vol C Tables 4.2.6.8 and 6.1.1.4'
Er Er -0.2586 4.9576 'International Tables Vol C Tables 4.2.6.8 and 6.1.1.4'
F F 0.0171 0.0103 'International Tables Vol C Tables 4.2.6.8 and 6.1.1.4'
N N 0.0061 0.0033 'International Tables Vol C Tables 4.2.6.8 and 6.1.1.4'
O O 0.0106 0.0060 'International Tables Vol C Tables 4.2.6.8 and 6.1.1.4'
S S 0.1246 0.1234 'International Tables Vol C Tables 4.2.6.8 and 6.1.1.4'
Yb Yb -0.3850 5.5486 'International Tables Vol C Tables 4.2.6.8 and 6.1.1.4'

loop_
_geom_angle_atom_site_label_1
_geom_angle_atom_site_label_2
_geom_angle_atom_site_label_3
_geom_angle
_geom_angle_site_symmetry_1
_geom_angle_site_symmetry_3
O4W Yb1 O4W 73.24(19) 4_656 .
O1 Yb1 O4W 76.06(15) 4_656 4_656
O1 Yb1 O4W 66.06(14) . 4_656
O1 Yb1 O4W 76.06(15) . .
O1 Yb1 O4W 66.06(14) 4_656 .
O1 Yb1 O1 132.5(2) 4_656 .
O1 Yb1 O3 73.64(15) 4_656 4_656
O1 Yb1 O3 153.88(15) . 4_656
O1 Yb1 O3 73.64(15) . .
O1 Yb1 O3 153.88(15) 4_656 .
O2 Yb1 O4W 142.74(14) . 4_656
O2 Yb1 O4W 142.74(15) 4_656 .
O2 Yb1 O4W 71.81(14) . .
O2 Yb1 O4W 71.81(14) 4_656 4_656
O2 Yb1 O1 100.88(15) . 4_656
O2 Yb1 O1 93.10(15) . .
O2 Yb1 O1 100.88(15) 4_656 .
O2 Yb1 O1 93.10(15) 4_656 4_656
O2 Yb1 O2 144.9(2) . 4_656
O2 Yb1 O3 74.05(14) . .
O2 Yb1 O3 79.28(15) 4_656 .
O2 Yb1 O3 74.05(14) 4_656 4_656
O2 Yb1 O3 79.28(15) . 4_656
O3 Yb1 O4W 123.63(13) 4_656 .
O3 Yb1 O4W 132.34(14) 4_656 4_656
O3 Yb1 O4W 132.34(14) . .
O3 Yb1 O4W 123.63(13) . 4_656
O3 Yb1 O3 80.2(2) 4_656 .
O4W Er1 O4W 73.24(19) 4_656 .
O1 Er1 O4W 76.06(15) 4_656 4_656
O1 Er1 O4W 76.06(15) . .
O1 Er1 O4W 66.06(14) . 4_656
O1 Er1 O4W 66.06(14) 4_656 .
O1 Er1 O1 132.5(2) 4_656 .
O1 Er1 O3 73.64(15) . .
O1 Er1 O3 73.64(15) 4_656 4_656
O1 Er1 O3 153.88(15) 4_656 .
O1 Er1 O3 153.88(15) . 4_656
O2 Er1 O4W 71.81(14) 4_656 4_656
O2 Er1 O4W 71.81(14) . .
O2 Er1 O4W 142.74(14) . 4_656
O2 Er1 O4W 142.74(15) 4_656 .
O2 Er1 O1 100.88(15) . 4_656
O2 Er1 O1 93.10(15) 4_656 4_656
O2 Er1 O1 93.10(15) . .
O2 Er1 O1 100.88(15) 4_656 .
O2 Er1 O2 144.9(2) . 4_656
O2 Er1 O3 79.28(15) . 4_656
O2 Er1 O3 79.28(15) 4_656 .
O2 Er1 O3 74.05(14) 4_656 4_656
O2 Er1 O3 74.05(14) . .
O3 Er1 O4W 123.63(13) 4_656 .
O3 Er1 O4W 132.34(14) 4_656 4_656
O3 Er1 O4W 132.34(14) . .
O3 Er1 O4W 123.63(13) . 4_656
O3 Er1 O3 80.2(2) 4_656 .
Yb1 O4W H4WA 109.7 . .
Yb1 O4W H4WB 109.4 . .
Er1 O4W H4WA 109.7 . .
Er1 O4W H4WB 109.4 . .
H4WA O4W H4WB 107.9 . .
N1 O1 Yb1 137.5(4) . .
N1 O1 Er1 137.5(4) . .
N2 O2 Yb1 128.5(3) . .
N2 O2 Er1 128.5(3) . .
N3 O3 Yb1 130.0(3) . .
N3 O3 Er1 130.0(3) . .
O1 N1 C1 118.8(5) . .
O1 N1 C5 119.9(5) . .
C1 N1 C5 121.2(5) . .
O2 N2 C6 120.2(5) . .
C10 N2 O2 119.7(5) . .
C10 N2 C6 120.1(5) . .
O3 N3 C11 120.7(5) . .
O3 N3 C15 118.6(5) . .
C11 N3 C15 120.7(5) . .
N1 C1 H1 120.1 . .
N1 C1 C2 119.9(6) . .
C2 C1 H1 120.1 . .
C1 C2 H2 119.3 . .
C1 C2 C3 121.3(6) . .
C3 C2 H2 119.3 . .
C2 C3 C4 117.0(6) . .
C2 C3 C8 121.6(6) . 7_756
C4 C3 C8 121.4(6) . 7_756
C3 C4 H4 119.8 . .
C5 C4 C3 120.5(6) . .
C5 C4 H4 119.8 . .
N1 C5 C4 120.1(6) . .
N1 C5 H5 120.0 . .
C4 C5 H5 120.0 . .
N2 C6 H6 119.9 . .
N2 C6 C7 120.1(6) . .
C7 C6 H6 119.9 . .
C6 C7 H7 119.4 . .
C8 C7 C6 121.2(6) . .
C8 C7 H7 119.4 . .
C7 C8 C3 121.9(6) . 7_755
C7 C8 C9 116.7(6) . .
C9 C8 C3 121.3(6) . 7_755
C8 C9 H9 119.8 . .
C10 C9 C8 120.5(6) . .
C10 C9 H9 119.8 . .
N2 C10 C9 121.3(6) . .
N2 C10 H10 119.4 . .
C9 C10 H10 119.4 . .
N3 C11 H11 119.8 . .
N3 C11 C12 120.4(6) . .
C12 C11 H11 119.8 . .
C11 C12 H12 119.5 . .
C11 C12 C13 120.9(6) . .
C13 C12 H12 119.5 . .
C12 C13 C13 120.5(4) . 2_675
C12 C13 C14 117.3(5) . .
C14 C13 C13 122.2(4) . 2_675
C13 C14 H14 120.0 . .
C15 C14 C13 120.1(6) . .
C15 C14 H14 120.0 . .
N3 C15 C14 120.5(6) . .
N3 C15 H15 119.8 . .
C14 C15 H15 119.8 . .
O1S S1 O2S 114.7(3) . .
O1S S1 O3S 113.7(3) . .
O1S S1 C1S 104.7(6) . .
O2S S1 O3S 115.5(3) . .
O2S S1 C1S 103.6(4) . .
O3S S1 C1S 102.5(5) . .
F1 C1S S1 112.1(10) . .
F1 C1S F2 109.0(11) . .
F1 C1S F3 107.3(12) . .
F2 C1S S1 108.6(9) . .
F3 C1S S1 110.8(9) . .
F3 C1S F2 108.9(12) . .
S2 S2 O5S 42.9(8) 2_675 2_675
S2 S2 C2S 124(2) 2_675 .
O4S S2 S2 117.5(14) . 2_675
O4S S2 O5S 158.1(16) . 2_675
O4S S2 O6S 103(2) . .
O4S S2 C2S 101(2) . .
O5S S2 S2 76.7(12) . 2_675
O5S S2 O4S 118.2(17) . .
O5S S2 O5S 71.7(16) . 2_675
O5S S2 O6S 81(2) . 2_675
O5S S2 O6S 121(2) . .
O5S S2 C2S 120(2) . .
O6S S2 S2 66.5(17) 2_675 2_675
O6S S2 S2 46.2(16) . 2_675
O6S S2 O4S 58.1(19) 2_675 .
O6S S2 O5S 107.9(19) 2_675 2_675
O6S S2 O5S 57.4(16) . 2_675
O6S S2 O6S 87(3) 2_675 .
O6S S2 C2S 88(2) . .
O6S S2 C2S 157(3) 2_675 .
C2S S2 O5S 89(2) . 2_675
O6S O4S S2 58.4(19) 2_675 .
S2 O5S S2 60.4(13) . 2_675
S2 O5S O6S 49.3(15) . 2_675
O6S O5S S2 55.2(13) 2_675 2_675
S2 O6S S2 67(2) 2_675 .
S2 O6S O5S 49.3(16) 2_675 2_675
S2 O6S O5S 67.4(17) . 2_675
O4S O6S S2 63(2) 2_675 2_675
O4S O6S S2 123(3) 2_675 .
O4S O6S O5S 99(3) 2_675 2_675
F4 C2S S2 115(3) . .
F4 C2S F5 137(4) . .
F4 C2S F6 81(3) . .
F5 C2S S2 101(3) . .
F5 C2S F6 110(4) . .
F6 C2S S2 107(3) . .
C2S F4 F6 55(3) . .
C2S F6 F4 44(2) . .
S2B S2B O6SB 50.6(11) 2_675 2_675
S2B S2B C2SB 113(2) 2_675 .
O4SB S2B S2B 41.7(18) . 2_675
O4SB S2B O5SB 88.3(19) . .
O4SB S2B O6SB 104(2) . .
O4SB S2B O6SB 89(2) . 2_675
O4SB S2B C2SB 118(2) . .
O5SB S2B S2B 126.8(14) . 2_675
O5SB S2B O6SB 133(2) . .
O5SB S2B O6SB 177.4(19) . 2_675
O5SB S2B C2SB 105(2) . .
O6SB S2B S2B 66.2(17) . 2_675
O6SB S2B O6SB 48(2) . 2_675
O6SB S2B C2SB 76(3) 2_675 .
O6SB S2B C2SB 108(2) . .
S2B O4SB S2B 97(4) . 2_675
S2B O4SB O5SB 52.0(11) . .
S2B O4SB O5SB 143(3) 2_675 .
S2B O4SB O5SB 52.0(11) 2_675 2_675
S2B O4SB O5SB 143(3) . 2_675
O5SB O4SB O5SB 164(3) 2_675 .
S2B O5SB O4SB 39.7(14) . .
S2B O6SB S2B 63.2(16) . 2_675
O6SB O6SB S2B 55.4(18) 2_675 2_675
O6SB O6SB S2B 77(2) 2_675 .
F4B C2SB S2B 110(3) . .
F4B C2SB F5B 95(4) . .
F4B C2SB F6B 131(5) . .
F5B C2SB S2B 121(4) . .
F5B C2SB F6B 97(4) . .
F6B C2SB S2B 104(3) . .

loop_
_geom_bond_atom_site_label_1
_geom_bond_atom_site_label_2
_geom_bond_distance
_geom_bond_site_symmetry_2
Yb1 O4W 2.418(4) 4_656
Yb1 O4W 2.418(4) .
Yb1 O1 2.286(4) 4_656
Yb1 O1 2.286(4) .
Yb1 O2 2.271(4) 4_656
Yb1 O2 2.271(4) .
Yb1 O3 2.353(4) 4_656
Yb1 O3 2.353(4) .
Er1 O4W 2.418(4) .
Er1 O4W 2.418(4) 4_656
Er1 O1 2.286(4) .
Er1 O1 2.286(4) 4_656
Er1 O2 2.271(4) 4_656
Er1 O2 2.271(4) .
Er1 O3 2.353(4) 4_656
Er1 O3 2.353(4) .
O4W H4WA 0.9933 .
O4W H4WB 0.9936 .
O1 N1 1.330(6) .
O2 N2 1.333(6) .
O3 N3 1.333(6) .
N1 C1 1.333(7) .
N1 C5 1.350(8) .
N2 C6 1.343(7) .
N2 C10 1.324(8) .
N3 C11 1.345(7) .
N3 C15 1.352(7) .
C1 H1 0.9500 .
C1 C2 1.383(8) .
C2 H2 0.9500 .
C2 C3 1.384(9) .
C3 C4 1.393(8) .
C3 C8 1.484(8) 7_756
C4 H4 0.9500 .
C4 C5 1.383(8) .
C5 H5 0.9500 .
C6 H6 0.9500 .
C6 C7 1.376(8) .
C7 H7 0.9500 .
C7 C8 1.374(9) .
C8 C3 1.484(8) 7_755
C8 C9 1.385(9) .
C9 H9 0.9500 .
C9 C10 1.371(9) .
C10 H10 0.9500 .
C11 H11 0.9500 .
C11 C12 1.364(8) .
C12 H12 0.9500 .
C12 C13 1.392(8) .
C13 C13 1.479(11) 2_675
C13 C14 1.398(8) .
C14 H14 0.9500 .
C14 C15 1.373(8) .
C15 H15 0.9500 .
S1 O1S 1.422(5) .
S1 O2S 1.438(4) .
S1 O3S 1.441(5) .
S1 C1S 1.813(12) .
C1S F1 1.274(13) .
C1S F2 1.316(11) .
C1S F3 1.298(15) .
S2 S2 1.72(3) 2_675
S2 O4S 1.41(3) .
S2 O5S 1.93(3) 2_675
S2 O5S 1.35(2) .
S2 O6S 1.35(4) 2_675
S2 O6S 1.71(3) .
S2 C2S 1.90(4) .
O4S O6S 1.34(4) 2_675
O5S S2 1.93(3) 2_675
O5S O6S 1.76(4) 2_675
O6S S2 1.35(4) 2_675
O6S O4S 1.34(4) 2_675
O6S O5S 1.76(4) 2_675
C2S F4 1.20(4) .
C2S F5 1.24(4) .
C2S F6 1.42(5) .
F4 F6 1.72(3) .
S2B S2B 1.73(3) 2_675
S2B O4SB 1.16(3) .
S2B O5SB 1.43(3) .
S2B O6SB 1.78(4) 2_675
S2B O6SB 1.50(3) .
S2B C2SB 1.84(4) .
O4SB S2B 1.16(3) 2_675
O4SB O5SB 1.81(3) .
O4SB O5SB 1.81(3) 2_675
O6SB S2B 1.78(4) 2_675
O6SB O6SB 1.34(6) 2_675
C2SB F4B 1.22(5) .
C2SB F5B 1.26(5) .
C2SB F6B 1.46(6) .
